data_2222479
loop_
_publ_author_name
'Ranjbar, Maryam'
'Najafi, S. Heidar Mahmoudi'
'Ng, Seik Weng'

_publ_section_title
;
 <i>catena</i>-Poly[lead(II)-[\m-2,4-diamino-6-(piperidin-1-yl)pyrimidine
 <i>N</i>-oxide-\k^2^<i>O</i>:<i>O</i>]di-\m-iodido]
;
_journal_coeditor_code TK2471
_journal_issue 7
_journal_name_full 'Acta Crystallographica Section E'
_journal_page_first m749
_journal_paper_doi 10.1107/S1600536809020972
_journal_volume 65
_journal_year 2009
_chemical_formula_iupac '[Pb I2 (C9 H15 N5 O)]'
_chemical_formula_moiety 'C9 H15 I2 N5 O Pb'
_chemical_formula_sum 'C9 H15 I2 N5 O Pb'
_chemical_formula_weight 670.25
_chemical_name_systematic
;
<i>catena</i>-Poly[lead(II)-[\m-2,4-diamino-6-(piperidin-1-yl)pyrimidine
<i>N</i>-oxide-\k^2^<i>O</i>:<i>O</i>]di-\m-iodido]
;
_space_group_IT_number 62
_symmetry_cell_setting orthorhombic
_symmetry_space_group_name_Hall '-P 2ac 2n'
_symmetry_space_group_name_H-M 'P n m a'
_atom_sites_solution_hydrogens geom
_atom_sites_solution_primary direct
_atom_sites_solution_secondary difmap
_audit_creation_method SHELXL-97
_cell_angle_alpha 90
_cell_angle_beta 90
_cell_angle_gamma 90
_cell_formula_units_Z 4
_cell_length_a 8.10100(10)
_cell_length_b 13.5126(2)
_cell_length_c 14.0140(2)
_cell_measurement_reflns_used 5726
_cell_measurement_temperature 140(2)
_cell_measurement_theta_max 28.3
_cell_measurement_theta_min 2.9
_cell_volume 1534.05(4)
_computing_cell_refinement 'SAINT (Bruker, 2008)'
_computing_data_collection 'APEX2 (Bruker, 2008)'
_computing_data_reduction 'SAINT (Bruker, 2008)'
_computing_molecular_graphics 'X-SEED (Barbour, 2001)'
_computing_publication_material 'publCIF (Westrip, 2009)'
_computing_structure_refinement 'SHELXL97 (Sheldrick, 2008)'
_computing_structure_solution 'SHELXS97 (Sheldrick, 2008)'
_diffrn_ambient_temperature 140(2)
_diffrn_measured_fraction_theta_full 0.997
_diffrn_measured_fraction_theta_max 0.997
_diffrn_measurement_device_type 'Bruker SMART APEX'
_diffrn_measurement_method \w
_diffrn_radiation_monochromator graphite
_diffrn_radiation_source 'fine-focus sealed tube'
_diffrn_radiation_type MoK\a
_diffrn_radiation_wavelength 0.71073
_diffrn_reflns_av_R_equivalents 0.028
_diffrn_reflns_av_sigmaI/netI 0.021
_diffrn_reflns_limit_h_max 10
_diffrn_reflns_limit_h_min -10
_diffrn_reflns_limit_k_max 17
_diffrn_reflns_limit_k_min -17
_diffrn_reflns_limit_l_max 18
_diffrn_reflns_limit_l_min -18
_diffrn_reflns_number 10101
_diffrn_reflns_theta_full 27.5
_diffrn_reflns_theta_max 27.5
_diffrn_reflns_theta_min 2.1
_diffrn_standards_decay_% 0
_diffrn_standards_interval_count 0
_diffrn_standards_interval_time 0
_diffrn_standards_number 0
_exptl_absorpt_coefficient_mu 15.020
_exptl_absorpt_correction_T_max 0.521
_exptl_absorpt_correction_T_min 0.153
_exptl_absorpt_correction_type multi-scan
_exptl_absorpt_process_details '(SADABS; Sheldrick, 1996)'
_exptl_crystal_colour Yellow
_exptl_crystal_density_diffrn 2.902
_exptl_crystal_density_method 'not measured'
_exptl_crystal_description Prism
_exptl_crystal_F_000 1200
_exptl_crystal_size_max 0.20
_exptl_crystal_size_mid 0.10
_exptl_crystal_size_min 0.05
_refine_diff_density_max 0.72
_refine_diff_density_min -0.90
_refine_ls_extinction_method none
_refine_ls_goodness_of_fit_ref 1.05
_refine_ls_hydrogen_treatment constr
_refine_ls_matrix_type full
_refine_ls_number_parameters 91
_refine_ls_number_reflns 1837
_refine_ls_number_restraints 0
_refine_ls_restrained_S_all 1.05
_refine_ls_R_factor_all 0.019
_refine_ls_R_factor_gt 0.018
_refine_ls_shift/su_max 0.001
_refine_ls_shift/su_mean 0.001
_refine_ls_structure_factor_coef Fsqd
_refine_ls_weighting_details 'calc w=1/[\s^2^(Fo^2^)+(0.0233P)^2^+1.8105P] where P=(Fo^2^+2Fc^2^)/3'
_refine_ls_weighting_scheme calc
_refine_ls_wR_factor_gt 0.043
_refine_ls_wR_factor_ref 0.043
_reflns_number_gt 1752
_reflns_number_total 1837
_reflns_threshold_expression I>2\s(I)
_cod_data_source_file tk2471.cif
_cod_data_source_block I
_cod_depositor_comments
;
The following automatic conversions were performed:
'_symmetry_cell_setting' value 'Orthorhombic' changed to 'orthorhombic'
according to '/home/saulius/struct/CIF-dictionaries/cif_core.dic'
dictionary named 'cif_core.dic' version 2.4.1 from
2010-06-29.

'_exptl_absorpt_correction_type' value 'Multi-scan' changed
to 'multi-scan' according to
'/home/saulius/struct/CIF-dictionaries/cif_core.dic' dictionary named
'cif_core.dic' version 2.4.1 from 2010-06-29.

Automatic conversion script
Id: cif_fix_enum 1527 2010-12-29 10:47:43Z saulius 

The following automatic conversions were performed:

'_symmetry_cell_setting' value 'Orthorhombic' changed to
'orthorhombic' according to
/home/saulius/struct/CIF-dictionaries/cif_core.dic dictionary named
'cif_core.dic' version 2.4.1 from
2010-06-29.

'_exptl_absorpt_correction_type' value 'Multi-scan'
changed to 'multi-scan' according to
/home/saulius/struct/CIF-dictionaries/cif_core.dic dictionary named
'cif_core.dic' version 2.4.1 from 2010-06-29.

Automatic conversion script
Id: cif_fix_values 1715 2011-07-08 13:25:40Z adriana 
;
_cod_database_code 2222479
_cod_database_fobs_code 2222479

loop_
_symmetry_equiv_pos_as_xyz
'x, y, z'
'-x+1/2, -y, z+1/2'
'-x, y+1/2, -z'
'x+1/2, -y+1/2, -z+1/2'
'-x, -y, -z'
'x-1/2, y, -z-1/2'
'x, -y-1/2, z'
'-x-1/2, y-1/2, z-1/2'

loop_
_atom_site_type_symbol
_atom_site_label
_atom_site_fract_x
_atom_site_fract_y
_atom_site_fract_z
_atom_site_U_iso_or_equiv
_atom_site_adp_type
_atom_site_calc_flag
_atom_site_refinement_flags
_atom_site_occupancy
_atom_site_disorder_assembly
_atom_site_disorder_group
Pb Pb1 0.55277(2) 0.7500 0.769395(12) 0.01565(6) Uani d S 1 . .
I I1 0.26714(3) 0.588041(17) 0.831700(16) 0.02101(7) Uani d . 1 . .
O O1 0.3482(4) 0.7500 0.6436(2) 0.0171(7) Uani d S 1 . .
N N1 0.3822(5) 0.7500 0.5481(3) 0.0137(8) Uani d S 1 . .
N N2 0.4236(4) 0.6615(2) 0.4053(2) 0.0184(6) Uani d P 0.50 A 1
N N3 0.3560(4) 0.5806(2) 0.5498(2) 0.0237(7) Uani d . 1 A .
H H31 0.3565 0.5226 0.5213 0.028 Uiso calc R 1 . .
H H32 0.3340 0.5847 0.6112 0.028 Uiso calc R 1 . .
N N4 0.4716(6) 0.7500 0.2638(3) 0.0187(9) Uani d S 1 . .
C C1 0.3887(4) 0.6625(3) 0.5000(2) 0.0183(7) Uani d . 1 . .
C C2 0.4236(4) 0.6615(2) 0.4053(2) 0.0184(6) Uani d P 0.50 A 2
H H2 0.4352 0.6007 0.3718 0.022 Uiso calc PR 0.50 A 2
C C3 0.4417(6) 0.7500 0.3590(3) 0.0173(9) Uani d S 1 . .
C C4 0.5041(5) 0.6591(3) 0.2101(3) 0.0224(7) Uani d . 1 . .
H H4A 0.4732 0.6010 0.2493 0.027 Uiso calc R 1 A .
H H4B 0.6234 0.6544 0.1956 0.027 Uiso calc R 1 . .
C C5 0.4058(5) 0.6583(3) 0.1176(3) 0.0280(9) Uani d . 1 A .
H H5A 0.4367 0.5992 0.0798 0.034 Uiso calc R 1 . .
H H5B 0.2867 0.6535 0.1326 0.034 Uiso calc R 1 . .
C C6 0.4363(8) 0.7500 0.0587(4) 0.0350(14) Uani d S 1 . .
H H6A 0.5517 0.7500 0.0354 0.042 Uiso calc SR 1 A .
H H6B 0.3621 0.7500 0.0026 0.042 Uiso calc SR 1 . .

loop_
_atom_site_aniso_label
_atom_site_aniso_U_11
_atom_site_aniso_U_22
_atom_site_aniso_U_33
_atom_site_aniso_U_12
_atom_site_aniso_U_13
_atom_site_aniso_U_23
Pb1 0.01521(10) 0.01598(10) 0.01577(10) 0.000 -0.00072(6) 0.000
I1 0.02066(14) 0.01606(12) 0.02631(12) -0.00058(9) 0.00187(9) 0.00768(8)
O1 0.0150(17) 0.0263(18) 0.0099(13) 0.000 0.0015(12) 0.000
N1 0.0143(19) 0.0163(19) 0.0105(16) 0.000 -0.0019(14) 0.000
N2 0.0168(16) 0.0230(17) 0.0155(14) -0.0007(13) 0.0001(12) -0.0035(12)
N3 0.0270(17) 0.0148(15) 0.0294(15) -0.0038(13) -0.0040(13) -0.0053(12)
N4 0.026(2) 0.018(2) 0.0118(18) 0.000 0.0012(16) 0.000
C1 0.0145(16) 0.0208(18) 0.0197(16) -0.0011(14) -0.0007(13) -0.0043(13)
C2 0.0168(16) 0.0230(17) 0.0155(14) -0.0007(13) 0.0001(12) -0.0035(12)
C3 0.014(2) 0.022(2) 0.016(2) 0.000 -0.0009(18) 0.000
C4 0.0249(19) 0.0211(18) 0.0211(16) 0.0032(16) 0.0036(15) -0.0038(14)
C5 0.025(2) 0.036(2) 0.0226(18) -0.0012(17) -0.0035(15) -0.0130(16)
C6 0.039(4) 0.051(4) 0.014(2) 0.000 -0.006(2) 0.000

loop_
_atom_type_symbol
_atom_type_description
_atom_type_scat_dispersion_real
_atom_type_scat_dispersion_imag
_atom_type_scat_source
C C 0.0033 0.0016 'International Tables Vol C Tables 4.2.6.8 and 6.1.1.4'
H H 0.0000 0.0000 'International Tables Vol C Tables 4.2.6.8 and 6.1.1.4'
N N 0.0061 0.0033 'International Tables Vol C Tables 4.2.6.8 and 6.1.1.4'
O O 0.0106 0.0060 'International Tables Vol C Tables 4.2.6.8 and 6.1.1.4'
I I -0.4742 1.8119 'International Tables Vol C Tables 4.2.6.8 and 6.1.1.4'
Pb Pb -3.3944 10.1111 'International Tables Vol C Tables 4.2.6.8 and 6.1.1.4'

loop_
_geom_angle_atom_site_label_1
_geom_angle_atom_site_label_2
_geom_angle_atom_site_label_3
_geom_angle_site_symmetry_1
_geom_angle_site_symmetry_3
_geom_angle
_geom_angle_publ_flag
O1 Pb1 O1 . 6_657 160.22(9) ?
O1 Pb1 I1 . 6_657 92.88(5) ?
O1 Pb1 I1 6_657 6_657 73.21(5) ?
O1 Pb1 I1 . 4_566 92.88(5) ?
O1 Pb1 I1 6_657 4_566 73.21(5) ?
I1 Pb1 I1 6_657 4_566 88.636(10) ?
O1 Pb1 I1 . . 73.30(5) ?
O1 Pb1 I1 6_657 . 120.29(4) ?
I1 Pb1 I1 6_657 . 92.581(7) ?
I1 Pb1 I1 4_566 . 166.169(8) ?
O1 Pb1 I1 . 7_575 73.30(5) ?
O1 Pb1 I1 6_657 7_575 120.29(4) ?
I1 Pb1 I1 6_657 7_575 166.169(8) ?
I1 Pb1 I1 4_566 7_575 92.581(7) ?
I1 Pb1 I1 . 7_575 83.011(9) ?
Pb1 I1 Pb1 6_557 . 78.806(5) ?
N1 O1 Pb1 . . 125.2(3) ?
N1 O1 Pb1 . 6_557 128.6(3) ?
Pb1 O1 Pb1 . 6_557 106.25(11) ?
O1 N1 C1 . . 119.5(2) ?
O1 N1 C1 . 7_575 119.5(2) ?
C1 N1 C1 . 7_575 120.5(4) ?
C1 N2 C3 . . 118.5(3) ?
C1 N3 H31 . . 120.0 ?
C1 N3 H32 . . 120.0 ?
H31 N3 H32 . . 120.0 ?
C3 N4 C4 . . 122.51(19) ?
C3 N4 C4 . 7_575 122.51(19) ?
C4 N4 C4 . 7_575 114.1(4) ?
N3 C1 N2 . . 123.0(3) ?
N3 C1 N1 . . 116.9(3) ?
N2 C1 N1 . . 120.1(3) ?
N4 C3 N2 . . 119.0(2) ?
N4 C3 C2 . 7_575 119.0(2) ?
N2 C3 C2 . 7_575 121.9(4) ?
N4 C3 N2 . 7_575 119.0(2) ?
N2 C3 N2 . 7_575 121.9(4) ?
C2 C3 N2 7_575 7_575 0.0(3) ?
N4 C4 C5 . . 110.5(3) ?
N4 C4 H4A . . 109.6 ?
C5 C4 H4A . . 109.6 ?
N4 C4 H4B . . 109.6 ?
C5 C4 H4B . . 109.6 ?
H4A C4 H4B . . 108.1 ?
C6 C5 C4 . . 112.0(4) ?
C6 C5 H5A . . 109.2 ?
C4 C5 H5A . . 109.2 ?
C6 C5 H5B . . 109.2 ?
C4 C5 H5B . . 109.2 ?
H5A C5 H5B . . 107.9 ?
C5 C6 C5 7_575 . 110.4(4) ?
C5 C6 H6A 7_575 . 109.6 ?
C5 C6 H6A . . 109.6 ?
C5 C6 H6B 7_575 . 109.6 ?
C5 C6 H6B . . 109.6 ?
H6A C6 H6B . . 108.1 ?

loop_
_geom_bond_atom_site_label_1
_geom_bond_atom_site_label_2
_geom_bond_site_symmetry_2
_geom_bond_distance
_geom_bond_publ_flag
Pb1 O1 . 2.419(3) ?
Pb1 O1 6_657 2.686(3) ?
Pb1 I1 . 3.3024(3) ?
Pb1 I1 4_566 3.1325(3) ?
Pb1 I1 6_657 3.1325(3) ?
Pb1 I1 7_575 3.3024(3) ?
O1 N1 . 1.366(5) ?
N1 C1 . 1.363(4) ?
N1 C1 7_575 1.363(4) ?
N2 C1 . 1.358(4) ?
N2 C3 . 1.368(4) ?
N3 C1 . 1.335(4) ?
N3 H31 . 0.8800 ?
N3 H32 . 0.8800 ?
N4 C3 . 1.356(6) ?
N4 C4 . 1.464(4) ?
N4 C4 7_575 1.464(4) ?
C3 C2 7_575 1.368(4) ?
C3 N2 7_575 1.368(4) ?
C4 C5 . 1.522(5) ?
C4 H4A . 0.9900 ?
C4 H4B . 0.9900 ?
C5 C6 . 1.509(5) ?
C5 H5A . 0.9900 ?
C5 H5B . 0.9900 ?
C6 C5 7_575 1.509(5) ?
C6 H6A . 0.9900 ?
C6 H6B . 0.9900 ?

loop_
_geom_torsion_atom_site_label_1
_geom_torsion_atom_site_label_2
_geom_torsion_atom_site_label_3
_geom_torsion_atom_site_label_4
_geom_torsion_site_symmetry_1
_geom_torsion_site_symmetry_2
_geom_torsion_site_symmetry_3
_geom_torsion_site_symmetry_4
_geom_torsion
_geom_torsion_publ_flag
O1 Pb1 I1 Pb1 . . . 6_557 -35.49(5) ?
O1 Pb1 I1 Pb1 6_657 . . 6_557 160.24(6) ?
I1 Pb1 I1 Pb1 6_657 . . 6_557 -127.726(10) ?
I1 Pb1 I1 Pb1 4_566 . . 6_557 -32.94(2) ?
I1 Pb1 I1 Pb1 7_575 . . 6_557 39.115(7) ?
O1 Pb1 O1 N1 6_657 . . . 0.000(2) ?
I1 Pb1 O1 N1 6_657 . . . -44.389(6) ?
I1 Pb1 O1 N1 4_566 . . . 44.389(6) ?
I1 Pb1 O1 N1 . . . . -136.222(16) ?
I1 Pb1 O1 N1 7_575 . . . 136.222(17) ?
O1 Pb1 O1 Pb1 6_657 . . 6_557 180.0 ?
I1 Pb1 O1 Pb1 6_657 . . 6_557 135.611(6) ?
I1 Pb1 O1 Pb1 4_566 . . 6_557 -135.611(6) ?
I1 Pb1 O1 Pb1 . . . 6_557 43.778(16) ?
I1 Pb1 O1 Pb1 7_575 . . 6_557 -43.778(16) ?
Pb1 O1 N1 C1 . . . . 94.1(3) ?
Pb1 O1 N1 C1 6_557 . . . -85.9(3) ?
Pb1 O1 N1 C1 . . . 7_575 -94.1(3) ?
Pb1 O1 N1 C1 6_557 . . 7_575 85.9(3) ?
C3 N2 C1 N3 . . . . 174.6(4) ?
C3 N2 C1 N1 . . . . -3.9(5) ?
O1 N1 C1 N3 . . . . 1.9(5) ?
C1 N1 C1 N3 7_575 . . . -169.9(3) ?
O1 N1 C1 N2 . . . . -179.5(3) ?
C1 N1 C1 N2 7_575 . . . 8.7(7) ?
C4 N4 C3 N2 . . . . -7.1(7) ?
C4 N4 C3 N2 7_575 . . . -175.6(4) ?
C4 N4 C3 C2 . . . 7_575 175.6(4) ?
C4 N4 C3 C2 7_575 . . 7_575 7.1(7) ?
C4 N4 C3 N2 . . . 7_575 175.6(4) ?
C4 N4 C3 N2 7_575 . . 7_575 7.1(7) ?
C1 N2 C3 N4 . . . . -178.0(4) ?
C1 N2 C3 C2 . . . 7_575 -0.8(7) ?
C1 N2 C3 N2 . . . 7_575 -0.8(7) ?
C3 N4 C4 C5 . . . . 134.8(5) ?
C4 N4 C4 C5 7_575 . . . -55.8(6) ?
N4 C4 C5 C6 . . . . 54.1(5) ?
C4 C5 C6 C5 . . . 7_575 -53.5(6) ?
